data_4107451
loop_
_publ_author_name
'Julia R. Khusnutdinova'
'Laura L. Newman'
'Peter Y. Zavalij'
'Yiu-Fai Lam'
'Andrei N. Vedernikov'

_publ_section_title
;
 Direct C(sp3)-O Reductive Elimination of Olefin Oxides from PtIV-Oxetanes
 Prepared by Aerobic Oxidation of PtII Olefin Derivatives (Olefin =
 cis-Cyclooctene, Norbornene)
;
_journal_name_full 'Journal of the American Chemical Society'
_journal_page_first 2174
_journal_page_last 2175
_journal_paper_doi 10.1021/ja7107323
_journal_volume 130
_journal_year 2008
_chemical_formula_moiety 'C19 H24 N2 O5 Pt S, 3(H2 O)'
_chemical_formula_sum 'C19 H30 N2 O8 Pt S'
_chemical_formula_weight 641.60
_chemical_name_common 'Platinum complex'
_chemical_name_systematic
;
Platinum complex
;
_space_group_IT_number 14
_symmetry_cell_setting monoclinic
_symmetry_space_group_name_Hall '-P 2ybc'
_symmetry_space_group_name_H-M 'P 1 21/c 1'
_atom_sites_solution_hydrogens geom
_atom_sites_solution_primary direct
_atom_sites_solution_secondary difmap
_audit_creation_method 'SHELXL-97 & ZCIF'
_cell_angle_alpha 90.00
_cell_angle_beta 91.2080(10)
_cell_angle_gamma 90.00
_cell_formula_units_Z 4
_cell_length_a 8.3017(7)
_cell_length_b 8.6291(7)
_cell_length_c 32.591(3)
_cell_measurement_reflns_used 7449
_cell_measurement_temperature 220(2)
_cell_measurement_theta_max 29.0
_cell_measurement_theta_min 2.4
_cell_volume 2334.2(3)
_computing_cell_refinement 'SAINT (Bruker, 1999)'
_computing_data_collection 'SMART (Bruker, 1999)'
_computing_data_reduction SAINT
_computing_molecular_graphics 'XSHEL (Bruker, 1999)'
_computing_publication_material SHELXL-97
_computing_structure_refinement 'SHELXL-97 (Sheldrick, 1997)'
_computing_structure_solution 'SHELXS-97 (Sheldrick, 1990)'
_diffrn_ambient_temperature 220(2)
_diffrn_detector 'CCD area detector'
_diffrn_detector_area_resol_mean 8.33
_diffrn_detector_type 'Bruker Smart1000'
_diffrn_measured_fraction_theta_full 0.999
_diffrn_measured_fraction_theta_max 0.999
_diffrn_measurement_details 306,606,606,606,606,606,1206
_diffrn_measurement_device_type 'three-circle diffractometer'
_diffrn_measurement_method '\w and \f scans'
_diffrn_measurement_specimen_support 'cactus needle'
_diffrn_orient_matrix_type standard
_diffrn_orient_matrix_UB_11 -0.1085821
_diffrn_orient_matrix_UB_12 0.0500879
_diffrn_orient_matrix_UB_13 -0.0015440
_diffrn_orient_matrix_UB_21 -0.0201847
_diffrn_orient_matrix_UB_22 -0.0325726
_diffrn_orient_matrix_UB_23 0.0288889
_diffrn_orient_matrix_UB_31 0.0481611
_diffrn_orient_matrix_UB_32 0.0992987
_diffrn_orient_matrix_UB_33 0.0102449
_diffrn_radiation_monochromator graphite
_diffrn_radiation_source 'fine-focus sealed tube'
_diffrn_radiation_type MoK\a
_diffrn_radiation_wavelength 0.71073
_diffrn_reflns_av_R_equivalents 0.0377
_diffrn_reflns_av_sigmaI/netI 0.0195
_diffrn_reflns_limit_h_max 10
_diffrn_reflns_limit_h_min -10
_diffrn_reflns_limit_k_max 11
_diffrn_reflns_limit_k_min -11
_diffrn_reflns_limit_l_max 42
_diffrn_reflns_limit_l_min -42
_diffrn_reflns_number 48404
_diffrn_reflns_theta_full 27.50
_diffrn_reflns_theta_max 27.50
_diffrn_reflns_theta_min 1.25
_diffrn_source_current 30
_diffrn_source_voltage 50
_diffrn_standards_decay_% 0
_exptl_absorpt_coefficient_mu 6.147
_exptl_absorpt_correction_T_max 0.782
_exptl_absorpt_correction_T_min 0.501
_exptl_absorpt_correction_type multi-scan
_exptl_absorpt_process_details 'SADABS (Sheldrick, 1996)'
_exptl_crystal_colour colorless
_exptl_crystal_density_diffrn 1.826
_exptl_crystal_density_method not-measured
_exptl_crystal_description needle
_exptl_crystal_F_000 1264
_exptl_crystal_id 'Vedern/Khusnutdinova Pcot'
_exptl_crystal_size_max 0.20
_exptl_crystal_size_mid 0.08
_exptl_crystal_size_min 0.04
_refine_diff_density_max 0.676
_refine_diff_density_min -0.507
_refine_diff_density_rms 0.091
_refine_ls_extinction_method none
_refine_ls_goodness_of_fit_ref 1.000
_refine_ls_hydrogen_treatment constr
_refine_ls_matrix_type full
_refine_ls_number_parameters 304
_refine_ls_number_reflns 5359
_refine_ls_number_restraints 16
_refine_ls_restrained_S_all 0.999
_refine_ls_R_factor_all 0.0275
_refine_ls_R_factor_gt 0.0232
_refine_ls_shift/su_max 0.000
_refine_ls_shift/su_mean 0.000
_refine_ls_structure_factor_coef Fsqd
_refine_ls_weighting_details 'w=1/[\s^2^(Fo^2^)+(0.005P)^2^+9.76P], P=(max(Fo^2^,0)+2Fc^2^)/3'
_refine_ls_weighting_scheme calc
_refine_ls_wR_factor_gt 0.0484
_refine_ls_wR_factor_ref 0.0496
_reflns_number_gt 4867
_reflns_number_total 5359
_reflns_threshold_expression >2sigma(I)
_cod_data_source_file ja7107323-file001.cif
_cod_data_source_block 1509
_cod_database_code 4107451
_diffrn_measurement_total_frames-ccd 4542
_diffrn_measurement_frame_width-ccd 0.3
_diffrn_detector_distance-ccd 4.950
_diffrn_measurement_frame_time-ccd 30
_diffrn_measurement_total_time-ccd 46.9
_diffrn_measurement_frame_size-ccd 512

loop_
_symmetry_equiv_pos_as_xyz
'x, y, z'
'-x, y+1/2, -z+1/2'
'-x, -y, -z'
'x, -y-1/2, z-1/2'

loop_
_atom_site_label
_atom_site_type_symbol
_atom_site_fract_x
_atom_site_fract_y
_atom_site_fract_z
_atom_site_U_iso_or_equiv
_atom_site_adp_type
_atom_site_occupancy
_atom_site_symmetry_multiplicity
_atom_site_calc_flag
_atom_site_refinement_flags
_atom_site_disorder_assembly
_atom_site_disorder_group
Pt1 Pt 0.328438(14) 0.563537(15) 0.369016(4) 0.02324(4) Uani 1 1 d . . .
O1 O 0.2288(3) 0.7567(3) 0.34857(8) 0.0320(6) Uani 1 1 d . . .
C1 C 0.1874(4) 0.7018(5) 0.30738(11) 0.0324(8) Uani 1 1 d . . .
H1 H 0.0695 0.7102 0.3026 0.039 Uiso 1 1 calc R . .
C2 C 0.2358(4) 0.5285(4) 0.31078(10) 0.0293(8) Uani 1 1 d . . .
H2 H 0.1374 0.4642 0.3123 0.035 Uiso 1 1 calc R . .
C3 C 0.3507(5) 0.4564(6) 0.28027(12) 0.0468(11) Uani 1 1 d . . .
H3A H 0.4086 0.3704 0.2936 0.056 Uiso 1 1 calc R . .
H3B H 0.4303 0.5340 0.2723 0.056 Uiso 1 1 calc R . .
C4 C 0.2625(6) 0.3965(7) 0.24190(14) 0.0621(15) Uani 1 1 d . . .
H4A H 0.1941 0.3093 0.2497 0.074 Uiso 1 1 calc R . .
H4B H 0.3424 0.3573 0.2228 0.074 Uiso 1 1 calc R . .
C5 C 0.1564(6) 0.5191(8) 0.21937(14) 0.0673(16) Uani 1 1 d . . .
H5A H 0.1092 0.4715 0.1946 0.081 Uiso 1 1 calc R . .
H5B H 0.0675 0.5475 0.2372 0.081 Uiso 1 1 calc R . .
C6 C 0.2438(7) 0.6662(9) 0.20705(15) 0.082(2) Uani 1 1 d . . .
H6A H 0.3599 0.6458 0.2080 0.098 Uiso 1 1 calc R . .
H6B H 0.2135 0.6907 0.1786 0.098 Uiso 1 1 calc R . .
C7 C 0.2109(7) 0.8062(8) 0.23316(15) 0.0717(16) Uani 1 1 d . . .
H7A H 0.0939 0.8209 0.2338 0.086 Uiso 1 1 calc R . .
H7B H 0.2562 0.8969 0.2195 0.086 Uiso 1 1 calc R . .
C8 C 0.2744(5) 0.8049(6) 0.27709(13) 0.0523(12) Uani 1 1 d . . .
H8A H 0.2716 0.9114 0.2875 0.063 Uiso 1 1 calc R . .
H8B H 0.3876 0.7730 0.2769 0.063 Uiso 1 1 calc R . .
O2 O 0.1251(3) 0.4975(3) 0.39259(8) 0.0350(6) Uani 1 1 d D . .
H2H H 0.058(3) 0.538(4) 0.3769(10) 0.042 Uiso 1 1 d D . .
S1 S 0.70405(9) 0.61747(10) 0.36779(3) 0.02726(18) Uani 1 1 d . . .
O11 O 0.5484(3) 0.6297(4) 0.34470(8) 0.0420(7) Uani 1 1 d . . .
O12 O 0.7575(3) 0.7654(3) 0.38293(9) 0.0454(7) Uani 1 1 d . . .
O13 O 0.8210(3) 0.5325(3) 0.34525(8) 0.0391(6) Uani 1 1 d . . .
C10 C 0.6587(4) 0.5045(4) 0.41286(11) 0.0286(7) Uani 1 1 d . . .
H10 H 0.7628 0.4798 0.4267 0.034 Uiso 1 1 calc R . .
N10 N 0.4307(3) 0.3550(3) 0.38421(8) 0.0251(6) Uani 1 1 d . . .
C11 C 0.3561(5) 0.2207(4) 0.37557(12) 0.0360(9) Uani 1 1 d . . .
H11 H 0.2494 0.2232 0.3654 0.043 Uiso 1 1 calc R . .
C12 C 0.4298(5) 0.0802(5) 0.38107(13) 0.0431(10) Uani 1 1 d . . .
H12 H 0.3763 -0.0122 0.3739 0.052 Uiso 1 1 calc R . .
C13 C 0.5837(5) 0.0769(5) 0.39733(13) 0.0443(10) Uani 1 1 d . . .
H13 H 0.6366 -0.0182 0.4017 0.053 Uiso 1 1 calc R . .
C14 C 0.6600(5) 0.2143(4) 0.40728(12) 0.0353(8) Uani 1 1 d . . .
H14 H 0.7655 0.2131 0.4183 0.042 Uiso 1 1 calc R . .
C15 C 0.5817(4) 0.3528(4) 0.40103(10) 0.0267(7) Uani 1 1 d . . .
N20 N 0.4131(3) 0.6393(3) 0.43034(9) 0.0274(6) Uani 1 1 d . . .
C21 C 0.3263(4) 0.7349(4) 0.45354(11) 0.0346(8) Uani 1 1 d . . .
H21 H 0.2203 0.7592 0.4451 0.041 Uiso 1 1 calc R . .
C22 C 0.3878(5) 0.7989(5) 0.48950(12) 0.0409(9) Uani 1 1 d . . .
H22 H 0.3248 0.8652 0.5055 0.049 Uiso 1 1 calc R . .
C23 C 0.5441(5) 0.7630(5) 0.50132(12) 0.0418(10) Uani 1 1 d . . .
H23 H 0.5893 0.8059 0.5254 0.050 Uiso 1 1 calc R . .
C24 C 0.6337(4) 0.6638(5) 0.47763(11) 0.0361(9) Uani 1 1 d . . .
H24 H 0.7397 0.6372 0.4856 0.043 Uiso 1 1 calc R . .
C25 C 0.5651(4) 0.6042(4) 0.44202(10) 0.0275(7) Uani 1 1 d . . .
O1W O 0.9989(4) 0.5939(4) 0.53470(9) 0.0455(7) Uani 1 1 d D . .
H11W H 0.944(4) 0.555(4) 0.5527(10) 0.068 Uiso 1 1 d D . .
H12W H 0.979(5) 0.6872(15) 0.5340(14) 0.068 Uiso 1 1 d D . .
O2W O 0.0619(6) 0.0900(5) 0.46827(11) 0.0876(14) Uani 1 1 d D . .
H21W H 0.038(5) 0.047(4) 0.4464(5) 0.131 Uiso 1 1 d D . .
H22W H -0.012(3) 0.067(3) 0.4838(8) 0.131 Uiso 0.50 1 d PD A 1
H23W H 0.022(7) 0.034(6) 0.4865(9) 0.131 Uiso 0.50 1 d PD B 2
O3W O 0.0360(4) -0.0535(4) 0.39235(11) 0.0606(9) Uani 1 1 d D . .
H31W H -0.036(3) -0.116(3) 0.3975(8) 0.091 Uiso 1 1 d D . .
H32W H 0.095(4) -0.098(4) 0.3759(12) 0.091 Uiso 1 1 d D . .

loop_
_atom_site_aniso_label
_atom_site_aniso_U_11
_atom_site_aniso_U_22
_atom_site_aniso_U_33
_atom_site_aniso_U_23
_atom_site_aniso_U_13
_atom_site_aniso_U_12
Pt1 0.01817(6) 0.02867(6) 0.02277(6) 0.00052(5) -0.00213(4) 0.00031(5)
O1 0.0290(12) 0.0325(13) 0.0342(13) 0.0028(11) -0.0068(10) 0.0066(10)
C1 0.0224(16) 0.047(2) 0.0274(17) 0.0066(16) -0.0023(13) 0.0002(15)
C2 0.0213(15) 0.045(2) 0.0214(16) -0.0009(14) -0.0029(12) -0.0011(14)
C3 0.0322(19) 0.079(3) 0.0295(19) -0.010(2) -0.0014(16) 0.014(2)
C4 0.047(3) 0.100(4) 0.039(2) -0.026(3) 0.000(2) 0.013(3)
C5 0.053(3) 0.119(5) 0.030(2) -0.007(3) -0.010(2) -0.004(3)
C6 0.068(3) 0.147(6) 0.030(2) 0.020(3) 0.004(2) 0.003(4)
C7 0.074(4) 0.102(4) 0.039(3) 0.031(3) 0.002(2) -0.001(3)
C8 0.047(2) 0.068(3) 0.042(2) 0.023(2) -0.0005(19) -0.011(2)
O2 0.0207(12) 0.0546(16) 0.0298(13) 0.0093(12) 0.0011(10) 0.0003(11)
S1 0.0180(4) 0.0288(4) 0.0349(4) -0.0035(3) -0.0008(3) -0.0006(3)
O11 0.0175(11) 0.0655(18) 0.0430(15) 0.0228(14) -0.0027(11) -0.0066(12)
O12 0.0447(16) 0.0311(14) 0.0606(19) -0.0107(13) 0.0049(14) -0.0090(12)
O13 0.0318(13) 0.0465(16) 0.0392(15) -0.0094(12) 0.0046(11) 0.0061(12)
C10 0.0211(15) 0.0307(17) 0.0336(18) -0.0026(14) -0.0077(13) 0.0026(13)
N10 0.0228(13) 0.0275(14) 0.0250(14) 0.0015(11) 0.0000(11) 0.0023(11)
C11 0.035(2) 0.0313(19) 0.041(2) -0.0041(16) 0.0011(16) -0.0082(15)
C12 0.050(2) 0.031(2) 0.049(2) -0.0031(18) 0.0083(19) -0.0090(18)
C13 0.053(2) 0.0281(19) 0.052(2) -0.0015(18) 0.007(2) 0.0103(18)
C14 0.0334(19) 0.0334(19) 0.039(2) -0.0001(16) 0.0011(16) 0.0084(15)
C15 0.0241(16) 0.0296(17) 0.0262(17) -0.0004(13) -0.0018(13) 0.0024(13)
N20 0.0244(14) 0.0320(15) 0.0258(14) -0.0026(12) -0.0031(11) 0.0026(12)
C21 0.0323(18) 0.040(2) 0.0311(19) -0.0023(16) -0.0014(15) 0.0093(16)
C22 0.048(2) 0.046(2) 0.0288(19) -0.0095(17) 0.0012(17) 0.0088(19)
C23 0.048(2) 0.047(2) 0.030(2) -0.0099(17) -0.0059(17) -0.0033(19)
C24 0.0314(18) 0.044(2) 0.0326(19) -0.0047(16) -0.0105(15) -0.0005(16)
C25 0.0272(16) 0.0300(17) 0.0250(16) -0.0004(13) -0.0050(13) 0.0017(13)
O1W 0.0441(16) 0.0578(19) 0.0349(15) 0.0083(14) 0.0067(12) 0.0004(14)
O2W 0.147(4) 0.066(3) 0.049(2) -0.0048(19) 0.006(2) -0.017(3)
O3W 0.0372(16) 0.063(2) 0.082(2) -0.0319(19) 0.0022(16) -0.0050(15)

loop_
_atom_type_symbol
_atom_type_description
_atom_type_scat_dispersion_real
_atom_type_scat_dispersion_imag
_atom_type_scat_source
C C 0.0033 0.0016 'International Tables Vol C Tables 4.2.6.8 and 6.1.1.4'
H H 0.0000 0.0000 'International Tables Vol C Tables 4.2.6.8 and 6.1.1.4'
N N 0.0061 0.0033 'International Tables Vol C Tables 4.2.6.8 and 6.1.1.4'
O O 0.0106 0.0060 'International Tables Vol C Tables 4.2.6.8 and 6.1.1.4'
S S 0.1246 0.1234 'International Tables Vol C Tables 4.2.6.8 and 6.1.1.4'
Pt Pt -1.7033 8.3905 'International Tables Vol C Tables 4.2.6.8 and 6.1.1.4'

loop_
_geom_angle_atom_site_label_1
_geom_angle_atom_site_label_2
_geom_angle_atom_site_label_3
_geom_angle
O2 Pt1 O1 91.14(11)
O2 Pt1 N10 90.34(11)
O1 Pt1 N10 174.17(11)
O2 Pt1 C2 90.61(12)
O1 Pt1 C2 70.48(13)
N10 Pt1 C2 103.87(13)
O2 Pt1 O11 178.56(11)
O1 Pt1 O11 90.26(11)
N10 Pt1 O11 88.30(11)
C2 Pt1 O11 90.16(12)
O2 Pt1 N20 89.53(11)
O1 Pt1 N20 100.32(10)
N10 Pt1 N20 85.33(11)
C2 Pt1 N20 170.80(13)
O11 Pt1 N20 89.90(11)
O2 Pt1 C1 93.38(11)
O1 Pt1 C1 33.89(11)
N10 Pt1 C1 140.36(12)
C2 Pt1 C1 36.72(13)
O11 Pt1 C1 87.96(10)
N20 Pt1 C1 134.10(12)
C1 O1 Pt1 97.2(2)
O1 C1 C8 107.5(3)
O1 C1 C2 101.0(3)
C8 C1 C2 118.9(3)
O1 C1 Pt1 48.90(14)
C8 C1 Pt1 123.9(2)
C2 C1 Pt1 52.37(16)
O1 C1 H1 109.6
C8 C1 H1 109.6
C2 C1 H1 109.6
Pt1 C1 H1 125.8
C3 C2 C1 120.8(3)
C3 C2 Pt1 115.8(2)
C1 C2 Pt1 90.9(2)
C3 C2 H2 109.3
C1 C2 H2 109.3
Pt1 C2 H2 109.3
C2 C3 C4 112.1(3)
C2 C3 H3A 109.2
C4 C3 H3A 109.2
C2 C3 H3B 109.2
C4 C3 H3B 109.2
H3A C3 H3B 107.9
C3 C4 C5 114.5(4)
C3 C4 H4A 108.6
C5 C4 H4A 108.6
C3 C4 H4B 108.6
C5 C4 H4B 108.6
H4A C4 H4B 107.6
C6 C5 C4 115.1(4)
C6 C5 H5A 108.5
C4 C5 H5A 108.5
C6 C5 H5B 108.5
C4 C5 H5B 108.5
H5A C5 H5B 107.5
C7 C6 C5 115.3(4)
C7 C6 H6A 108.5
C5 C6 H6A 108.5
C7 C6 H6B 108.5
C5 C6 H6B 108.5
H6A C6 H6B 107.5
C6 C7 C8 117.7(5)
C6 C7 H7A 107.9
C8 C7 H7A 107.9
C6 C7 H7B 107.9
C8 C7 H7B 107.9
H7A C7 H7B 107.2
C7 C8 C1 117.2(4)
C7 C8 H8A 108.0
C1 C8 H8A 108.0
C7 C8 H8B 108.0
C1 C8 H8B 108.0
H8A C8 H8B 107.3
Pt1 O2 H2H 102(3)
O13 S1 O12 115.07(17)
O13 S1 O11 111.64(17)
O12 S1 O11 111.73(18)
O13 S1 C10 107.20(17)
O12 S1 C10 105.53(17)
O11 S1 C10 104.83(15)
S1 O11 Pt1 123.19(16)
C15 C10 C25 115.9(3)
C15 C10 S1 110.8(2)
C25 C10 S1 108.8(2)
C15 C10 H10 107.0
C25 C10 H10 107.0
S1 C10 H10 107.0
C11 N10 C15 119.4(3)
C11 N10 Pt1 121.4(2)
C15 N10 Pt1 119.0(2)
N10 C11 C12 122.3(4)
N10 C11 H11 118.8
C12 C11 H11 118.8
C11 C12 C13 118.6(4)
C11 C12 H12 120.7
C13 C12 H12 120.7
C12 C13 C14 119.5(4)
C12 C13 H13 120.3
C14 C13 H13 120.3
C15 C14 C13 120.0(4)
C15 C14 H14 120.0
C13 C14 H14 120.0
N10 C15 C14 120.1(3)
N10 C15 C10 118.4(3)
C14 C15 C10 121.5(3)
C21 N20 C25 119.5(3)
C21 N20 Pt1 122.0(2)
C25 N20 Pt1 118.0(2)
N20 C21 C22 122.1(3)
N20 C21 H21 119.0
C22 C21 H21 119.0
C23 C22 C21 118.3(4)
C23 C22 H22 120.8
C21 C22 H22 120.8
C24 C23 C22 119.8(4)
C24 C23 H23 120.1
C22 C23 H23 120.1
C23 C24 C25 118.9(3)
C23 C24 H24 120.6
C25 C24 H24 120.6
N20 C25 C24 121.5(3)
N20 C25 C10 116.3(3)
C24 C25 C10 122.2(3)
H11W O1W H12W 108(2)
H21W O2W H22W 105(2)
H21W O2W H23W 105(3)
H31W O3W H32W 106(2)

loop_
_geom_bond_atom_site_label_1
_geom_bond_atom_site_label_2
_geom_bond_distance
Pt1 O2 1.955(2)
Pt1 O1 1.971(2)
Pt1 N10 2.046(3)
Pt1 C2 2.055(3)
Pt1 O11 2.086(2)
Pt1 N20 2.204(3)
Pt1 C1 2.594(3)
O1 C1 1.458(4)
C1 C8 1.522(5)
C1 C2 1.551(5)
C1 H1 0.9900
C2 C3 1.525(5)
C2 H2 0.9900
C3 C4 1.525(6)
C3 H3A 0.9800
C3 H3B 0.9800
C4 C5 1.552(7)
C4 H4A 0.9800
C4 H4B 0.9800
C5 C6 1.520(9)
C5 H5A 0.9800
C5 H5B 0.9800
C6 C7 1.506(9)
C6 H6A 0.9800
C6 H6B 0.9800
C7 C8 1.515(6)
C7 H7A 0.9800
C7 H7B 0.9800
C8 H8A 0.9800
C8 H8B 0.9800
O2 H2H 0.826(10)
S1 O13 1.432(3)
S1 O12 1.435(3)
S1 O11 1.485(2)
S1 C10 1.809(4)
C10 C15 1.504(5)
C10 C25 1.509(5)
C10 H10 0.9900
N10 C11 1.341(4)
N10 C15 1.357(4)
C11 C12 1.368(6)
C11 H11 0.9400
C12 C13 1.373(6)
C12 H12 0.9400
C13 C14 1.380(6)
C13 H13 0.9400
C14 C15 1.374(5)
C14 H14 0.9400
N20 C21 1.339(4)
N20 C25 1.345(4)
C21 C22 1.384(5)
C21 H21 0.9400
C22 C23 1.381(6)
C22 H22 0.9400
C23 C24 1.381(5)
C23 H23 0.9400
C24 C25 1.381(5)
C24 H24 0.9400
O1W H11W 0.821(10)
O1W H12W 0.822(10)
O2W H21W 0.823(9)
O2W H22W 0.831(10)
O2W H23W 0.838(8)
O3W H31W 0.825(10)
O3W H32W 0.828(10)

loop_
_geom_hbond_atom_site_label_D
_geom_hbond_atom_site_label_H
_geom_hbond_atom_site_label_A
_geom_hbond_distance_DH
_geom_hbond_distance_HA
_geom_hbond_distance_DA
_geom_hbond_angle_DHA
_geom_hbond_site_symmetry_A
O2 H2H O13 0.826(10) 2.20(2) 2.946(4) 150(4) 1_455
O1W H11W O2 0.821(10) 1.938(19) 2.720(4) 159(4) 3_666
O1W H12W O2W 0.822(10) 1.953(11) 2.775(5) 178(4) 3_666
O2W H21W O3W 0.823(9) 1.964(8) 2.771(5) 167(4) .
O2W H22W O2W 0.831(10) 2.12(3) 2.799(6) 140(2) 3_556
O2W H23W O2W 0.838(8) 1.962(8) 2.800(7) 176(4) 3_556
O3W H31W O12 0.825(10) 2.044(17) 2.803(4) 153(3) 1_445
O3W H32W O1 0.828(10) 1.908(17) 2.716(4) 165(5) 1_545

loop_
_geom_torsion_atom_site_label_1
_geom_torsion_atom_site_label_2
_geom_torsion_atom_site_label_3
_geom_torsion_atom_site_label_4
_geom_torsion
O2 Pt1 O1 C1 -94.37(19)
C2 Pt1 O1 C1 -4.12(19)
O11 Pt1 O1 C1 86.0(2)
N20 Pt1 O1 C1 175.91(19)
Pt1 O1 C1 C8 -120.1(3)
Pt1 O1 C1 C2 5.2(2)
O2 Pt1 C1 O1 87.0(2)
N10 Pt1 C1 O1 -178.38(18)
C2 Pt1 C1 O1 173.5(3)
O11 Pt1 C1 O1 -93.5(2)
N20 Pt1 C1 O1 -5.6(3)
O2 Pt1 C1 C8 171.0(3)
O1 Pt1 C1 C8 83.9(4)
N10 Pt1 C1 C8 -94.4(4)
C2 Pt1 C1 C8 -102.6(4)
O11 Pt1 C1 C8 -9.6(4)
N20 Pt1 C1 C8 78.3(4)
O2 Pt1 C1 C2 -86.5(2)
O1 Pt1 C1 C2 -173.5(3)
N10 Pt1 C1 C2 8.1(3)
O11 Pt1 C1 C2 93.0(2)
N20 Pt1 C1 C2 -179.10(19)
O1 C1 C2 C3 -126.1(3)
C8 C1 C2 C3 -8.8(5)
Pt1 C1 C2 C3 -121.1(3)
O1 C1 C2 Pt1 -5.0(2)
C8 C1 C2 Pt1 112.3(3)
O2 Pt1 C2 C3 -140.0(3)
O1 Pt1 C2 C3 129.0(3)
N10 Pt1 C2 C3 -49.5(3)
O11 Pt1 C2 C3 38.8(3)
C1 Pt1 C2 C3 125.2(4)
O2 Pt1 C2 C1 94.8(2)
O1 Pt1 C2 C1 3.84(18)
N10 Pt1 C2 C1 -174.67(18)
O11 Pt1 C2 C1 -86.4(2)
C1 C2 C3 C4 -86.8(5)
Pt1 C2 C3 C4 165.2(3)
C2 C3 C4 C5 55.0(6)
C3 C4 C5 C6 55.6(6)
C4 C5 C6 C7 -104.5(6)
C5 C6 C7 C8 68.3(7)
C6 C7 C8 C1 -73.8(6)
O1 C1 C8 C7 -160.7(4)
C2 C1 C8 C7 85.4(5)
Pt1 C1 C8 C7 147.5(4)
O13 S1 O11 Pt1 126.4(2)
O12 S1 O11 Pt1 -103.1(2)
C10 S1 O11 Pt1 10.7(3)
O1 Pt1 O11 S1 134.2(2)
N10 Pt1 O11 S1 -51.5(2)
C2 Pt1 O11 S1 -155.3(2)
N20 Pt1 O11 S1 33.9(2)
C1 Pt1 O11 S1 168.0(2)
O13 S1 C10 C15 -63.9(3)
O12 S1 C10 C15 173.0(2)
O11 S1 C10 C15 54.9(3)
O13 S1 C10 C25 167.6(2)
O12 S1 C10 C25 44.5(3)
O11 S1 C10 C25 -73.6(3)
O2 Pt1 N10 C11 47.9(3)
C2 Pt1 N10 C11 -42.8(3)
O11 Pt1 N10 C11 -132.5(3)
N20 Pt1 N10 C11 137.4(3)
C1 Pt1 N10 C11 -47.8(3)
O2 Pt1 N10 C15 -136.3(3)
C2 Pt1 N10 C15 133.0(3)
O11 Pt1 N10 C15 43.2(3)
N20 Pt1 N10 C15 -46.8(2)
C1 Pt1 N10 C15 128.0(2)
C15 N10 C11 C12 -3.5(6)
Pt1 N10 C11 C12 172.2(3)
N10 C11 C12 C13 2.3(6)
C11 C12 C13 C14 -0.6(6)
C12 C13 C14 C15 0.2(6)
C11 N10 C15 C14 3.1(5)
Pt1 N10 C15 C14 -172.7(3)
C11 N10 C15 C10 -176.2(3)
Pt1 N10 C15 C10 7.9(4)
C13 C14 C15 N10 -1.5(6)
C13 C14 C15 C10 177.8(4)
C25 C10 C15 N10 55.9(4)
S1 C10 C15 N10 -68.8(4)
C25 C10 C15 C14 -123.5(4)
S1 C10 C15 C14 111.9(3)
O2 Pt1 N20 C21 -52.4(3)
O1 Pt1 N20 C21 38.7(3)
N10 Pt1 N20 C21 -142.8(3)
O11 Pt1 N20 C21 128.9(3)
C1 Pt1 N20 C21 41.8(3)
O2 Pt1 N20 C25 136.4(3)
O1 Pt1 N20 C25 -132.5(3)
N10 Pt1 N20 C25 46.1(3)
O11 Pt1 N20 C25 -42.2(3)
C1 Pt1 N20 C25 -129.3(2)
C25 N20 C21 C22 -0.2(6)
Pt1 N20 C21 C22 -171.2(3)
N20 C21 C22 C23 0.4(6)
C21 C22 C23 C24 -0.8(6)
C22 C23 C24 C25 1.0(6)
C21 N20 C25 C24 0.4(5)
Pt1 N20 C25 C24 171.8(3)
C21 N20 C25 C10 -176.0(3)
Pt1 N20 C25 C10 -4.7(4)
C23 C24 C25 N20 -0.8(6)
C23 C24 C25 C10 175.5(4)
C15 C10 C25 N20 -55.2(4)
S1 C10 C25 N20 70.5(3)
C15 C10 C25 C24 128.4(4)
S1 C10 C25 C24 -106.0(3)
